data_4335364
loop_
_publ_author_name
'Arvind K. Gupta'
'S. Arun Dixith Reddy'
'Ramamoorthy Boomishankar'

_publ_section_title
;
 Facile Formation of Stable Tris(imido)phosphate Trianions as Their Tri-
 and Hexanuclear Pd(II) Complexes in Protic Solvents
;
_journal_name_full 'Inorganic Chemistry'
_journal_page_first 7608
_journal_page_last 7614
_journal_paper_doi 10.1021/ic400686e
_journal_volume 52
_journal_year 2013
_chemical_formula_sum 'C42 H85 N6 O9 P Pd3'
_chemical_formula_weight 1168.33
_chemical_name_systematic
; 
 ? 
;
_space_group_IT_number 165
_symmetry_cell_setting trigonal
_symmetry_space_group_name_Hall '-P 3 2"c'
_symmetry_space_group_name_H-M 'P -3 c 1'
_atom_sites_solution_hydrogens geom
_atom_sites_solution_primary direct
_atom_sites_solution_secondary difmap
_audit_creation_method SHELXL-97
_cell_angle_alpha 90.00
_cell_angle_beta 90.00
_cell_angle_gamma 120.00
_cell_formula_units_Z 4
_cell_length_a 17.0471(16)
_cell_length_b 17.0471(16)
_cell_length_c 22.921(3)
_cell_measurement_reflns_used 3049
_cell_measurement_temperature 100(2)
_cell_measurement_theta_max 23.77
_cell_measurement_theta_min 2.25
_cell_volume 5768.5(11)
_computing_cell_refinement 'Bruker SAINT'
_computing_data_collection 'Bruker APEX2'
_computing_data_reduction 'Bruker SAINT'
_computing_molecular_graphics 'Bruker SHELXTL'
_computing_publication_material 'Bruker SHELXTL'
_computing_structure_refinement 'SHELXL-97 (Sheldrick, 2008)'
_computing_structure_solution 'SHELXS-97 (Sheldrick, 2008)'
_diffrn_ambient_temperature 100(2)
_diffrn_measured_fraction_theta_full 0.997
_diffrn_measured_fraction_theta_max 0.997
_diffrn_measurement_device_type 'Bruker APEX-II CCD'
_diffrn_measurement_method 'phi and omega scans'
_diffrn_radiation_monochromator graphite
_diffrn_radiation_source 'fine-focus sealed tube'
_diffrn_radiation_type MoK\a
_diffrn_radiation_wavelength 0.71073
_diffrn_reflns_av_R_equivalents 0.1711
_diffrn_reflns_av_sigmaI/netI 0.2556
_diffrn_reflns_limit_h_max 22
_diffrn_reflns_limit_h_min -22
_diffrn_reflns_limit_k_max 22
_diffrn_reflns_limit_k_min -22
_diffrn_reflns_limit_l_max 30
_diffrn_reflns_limit_l_min -20
_diffrn_reflns_number 37894
_diffrn_reflns_theta_full 28.33
_diffrn_reflns_theta_max 28.33
_diffrn_reflns_theta_min 1.38
_exptl_absorpt_coefficient_mu 1.001
_exptl_absorpt_correction_T_max 0.7457
_exptl_absorpt_correction_T_min 0.5919
_exptl_absorpt_correction_type multi-scan
_exptl_absorpt_process_details SADABS
_exptl_crystal_colour yellow
_exptl_crystal_density_diffrn 1.345
_exptl_crystal_description plate
_exptl_crystal_F_000 2416
_exptl_crystal_size_max 0.12
_exptl_crystal_size_mid 0.05
_exptl_crystal_size_min 0.03
_refine_diff_density_max 0.964
_refine_diff_density_min -0.987
_refine_diff_density_rms 0.298
_refine_ls_extinction_method none
_refine_ls_goodness_of_fit_ref 0.880
_refine_ls_hydrogen_treatment constr
_refine_ls_matrix_type full
_refine_ls_number_parameters 195
_refine_ls_number_reflns 4800
_refine_ls_number_restraints 185
_refine_ls_restrained_S_all 0.885
_refine_ls_R_factor_all 0.1243
_refine_ls_R_factor_gt 0.0614
_refine_ls_shift/su_max 2.673
_refine_ls_shift/su_mean 0.110
_refine_ls_structure_factor_coef Fsqd
_refine_ls_weighting_details 'calc w=1/[\s^2^(Fo^2^)+(0.0482P)^2^+0.0000P] where P=(Fo^2^+2Fc^2^)/3'
_refine_ls_weighting_scheme calc
_refine_ls_wR_factor_gt 0.1843
_refine_ls_wR_factor_ref 0.2250
_reflns_number_gt 2558
_reflns_number_total 4800
_reflns_threshold_expression >2sigma(I)
_cod_data_source_file ic400686e_9.cif
_cod_data_source_block compound9
_cod_original_cell_volume 5768.7(10)
_cod_database_code 4335364

loop_
_symmetry_equiv_pos_as_xyz
'x, y, z'
'-y, x-y, z'
'-x+y, -x, z'
'y, x, -z+1/2'
'x-y, -y, -z+1/2'
'-x, -x+y, -z+1/2'
'-x, -y, -z'
'y, -x+y, -z'
'x-y, x, -z'
'-y, -x, z-1/2'
'-x+y, y, z-1/2'
'x, x-y, z-1/2'

loop_
_atom_site_label
_atom_site_type_symbol
_atom_site_fract_x
_atom_site_fract_y
_atom_site_fract_z
_atom_site_U_iso_or_equiv
_atom_site_adp_type
_atom_site_occupancy
_atom_site_symmetry_multiplicity
_atom_site_calc_flag
_atom_site_refinement_flags
_atom_site_disorder_assembly
_atom_site_disorder_group
Pd1 Pd 0.63347(4) 0.42142(4) 0.02241(2) 0.0377(2) Uani 1 1 d . . .
P1 P 0.6667 0.3333 0.11032(12) 0.0314(7) Uani 1 3 d S . .
O1 O 0.6667 0.3333 0.1740(3) 0.0356(19) Uani 1 3 d S . .
N1 N 0.7374(4) 0.4295(4) 0.0730(3) 0.0384(14) Uani 1 1 d DU . .
C11 C 0.7999(5) 0.5165(5) 0.1023(3) 0.0395(17) Uani 1 1 d DU . .
H11 H 0.834(6) 0.562(6) 0.071(4) 0.047 Uiso 1 1 calc . . .
C12 C 0.7516(5) 0.5535(5) 0.1374(3) 0.0459(18) Uani 1 1 d DU A .
H12A H 0.7156 0.5097 0.1683 0.055 Uiso 1 1 calc R . .
H12B H 0.7094 0.5616 0.1118 0.055 Uiso 1 1 calc R . .
C13 C 0.8189(6) 0.6449(6) 0.1654(4) 0.058(2) Uani 1 1 d DU . .
H13A H 0.8510 0.6905 0.1345 0.070 Uiso 1 1 calc R A .
H13B H 0.7855 0.6664 0.1898 0.070 Uiso 1 1 calc R . .
C14 C 0.8864(6) 0.6359(7) 0.2023(4) 0.058(2) Uani 1 1 d DU A .
H14A H 0.8547 0.5949 0.2354 0.070 Uiso 1 1 calc R . .
H14B H 0.9306 0.6959 0.2183 0.070 Uiso 1 1 calc R . .
C15 C 0.9363(6) 0.5989(6) 0.1678(4) 0.056(2) Uani 1 1 d DU . .
H15A H 0.9772 0.5900 0.1941 0.067 Uiso 1 1 calc R A .
H15B H 0.9737 0.6432 0.1374 0.067 Uiso 1 1 calc R . .
C16 C 0.8700(5) 0.5091(5) 0.1391(3) 0.0436(18) Uani 1 1 d DU A .
H16A H 0.9040 0.4890 0.1141 0.052 Uiso 1 1 calc R . .
H16B H 0.8388 0.4627 0.1697 0.052 Uiso 1 1 calc R . .
N2 N 0.5275(9) 0.4133(12) -0.0240(5) 0.041(3) Uiso 0.554(17) 1 d PDU A 1
H2A H 0.4765 0.3670 -0.0069 0.049 Uiso 0.554(17) 1 calc PR A 1
H2B H 0.5268 0.4656 -0.0152 0.049 Uiso 0.554(17) 1 calc PR A 1
C21 C 0.5104(10) 0.4004(18) -0.0880(7) 0.076(7) Uiso 0.554(17) 1 d PDU A 1
H21 H 0.507(14) 0.457(15) -0.092(10) 0.091 Uiso 0.55 1 calc P A 1
C22 C 0.5858(11) 0.4335(15) -0.1268(7) 0.074(6) Uiso 0.554(17) 1 d PDU A 1
H22A H 0.6342 0.4269 -0.1075 0.089 Uiso 0.554(17) 1 calc PR A 1
H22B H 0.6095 0.4990 -0.1330 0.089 Uiso 0.554(17) 1 calc PR A 1
C23 C 0.5669(10) 0.3872(14) -0.1868(6) 0.050(5) Uiso 0.554(17) 1 d PDU A 1
H23A H 0.6117 0.4305 -0.2149 0.060 Uiso 0.554(17) 1 calc PR A 1
H23B H 0.5770 0.3350 -0.1838 0.060 Uiso 0.554(17) 1 calc PR A 1
C24 C 0.4756(9) 0.3548(12) -0.2108(6) 0.046(4) Uiso 0.554(17) 1 d PDU A 1
H24A H 0.4717 0.4075 -0.2251 0.055 Uiso 0.554(17) 1 calc PR A 1
H24B H 0.4668 0.3152 -0.2447 0.055 Uiso 0.554(17) 1 calc PR A 1
C25 C 0.4028(13) 0.3050(16) -0.1693(8) 0.100(8) Uiso 0.554(17) 1 d PDU A 1
H25A H 0.3923 0.2424 -0.1667 0.120 Uiso 0.554(17) 1 calc PR A 1
H25B H 0.3469 0.3010 -0.1851 0.120 Uiso 0.554(17) 1 calc PR A 1
C26 C 0.4173(10) 0.3433(15) -0.1082(7) 0.052(5) Uiso 0.554(17) 1 d PDU A 1
H26A H 0.3863 0.3792 -0.1053 0.063 Uiso 0.554(17) 1 calc PR A 1
H26B H 0.3865 0.2919 -0.0807 0.063 Uiso 0.554(17) 1 calc PR A 1
N2' N 0.5111(10) 0.3729(13) -0.0267(6) 0.030(3) Uiso 0.446(17) 1 d PU A 2
H2'1 H 0.4734 0.3141 -0.0150 0.036 Uiso 0.446(17) 1 calc PR A 2
H2'2 H 0.4846 0.4057 -0.0144 0.036 Uiso 0.446(17) 1 calc PR A 2
C21' C 0.5088(10) 0.3728(15) -0.0846(6) 0.030(4) Uiso 0.446(17) 1 d PDU A 2
H21' H 0.477(12) 0.305(13) -0.085(8) 0.036 Uiso 0.45 1 calc P A 2
C22' C 0.5745(11) 0.3754(14) -0.1255(7) 0.044(5) Uiso 0.446(17) 1 d PDU A 2
H22C H 0.5606 0.3122 -0.1313 0.052 Uiso 0.446(17) 1 calc PR A 2
H22D H 0.6344 0.4081 -0.1063 0.052 Uiso 0.446(17) 1 calc PR A 2
C23' C 0.5848(15) 0.417(2) -0.1862(9) 0.078(9) Uiso 0.446(17) 1 d PDU A 2
H23C H 0.6165 0.4841 -0.1825 0.094 Uiso 0.446(17) 1 calc PR A 2
H23D H 0.6225 0.4015 -0.2108 0.094 Uiso 0.446(17) 1 calc PR A 2
C24' C 0.4972(15) 0.386(2) -0.2148(9) 0.077(8) Uiso 0.446(17) 1 d PDU A 2
H24C H 0.5066 0.4270 -0.2480 0.092 Uiso 0.446(17) 1 calc PR A 2
H24D H 0.4768 0.3251 -0.2312 0.092 Uiso 0.446(17) 1 calc PR A 2
C25' C 0.4241(13) 0.3810(16) -0.1784(7) 0.060(6) Uiso 0.446(17) 1 d PDU A 2
H25C H 0.3663 0.3291 -0.1921 0.073 Uiso 0.446(17) 1 calc PR A 2
H25D H 0.4207 0.4366 -0.1852 0.073 Uiso 0.446(17) 1 calc PR A 2
C26' C 0.4306(13) 0.3707(19) -0.1132(7) 0.049(6) Uiso 0.446(17) 1 d PDU A 2
H26C H 0.4228 0.4188 -0.0946 0.059 Uiso 0.446(17) 1 calc PR A 2
H26D H 0.3769 0.3124 -0.1022 0.059 Uiso 0.446(17) 1 calc PR A 2
C31 C 0.7032(8) 0.6033(10) -0.0257(4) 0.077(4) Uani 1 1 d DU . .
C32 C 0.7893(10) 0.6974(11) -0.0432(8) 0.116(6) Uani 1 1 d DU A .
H32A H 0.7710 0.7430 -0.0487 0.175 Uiso 1 1 calc R . .
H32B H 0.8151 0.6902 -0.0797 0.175 Uiso 1 1 calc R . .
H32C H 0.8348 0.7170 -0.0122 0.175 Uiso 1 1 calc R . .
O2 O 0.7178(5) 0.5465(4) -0.0185(3) 0.0566(16) Uani 1 1 d DU A .
O3 O 0.6323(6) 0.6020(6) -0.0235(4) 0.082(2) Uani 1 1 d DU A .
O1S O 0.898(9) 0.898(9) 0.2500 0.28(7) Uiso 0.25 2 d SP . .
O2S O 0.980(17) 0.899(15) -0.139(12) 0.25(5) Uiso 0.13 1 d PU . .
O3S O 0.982(8) 0.899(7) -0.082(6) 0.25(4) Uiso 0.25 1 d PU . .
O4S O 1.032(19) 0.99(2) -0.122(6) 0.25(5) Uiso 0.17 1 d PU . .

loop_
_atom_site_aniso_label
_atom_site_aniso_U_11
_atom_site_aniso_U_22
_atom_site_aniso_U_33
_atom_site_aniso_U_23
_atom_site_aniso_U_13
_atom_site_aniso_U_12
Pd1 0.0478(4) 0.0507(4) 0.0191(3) 0.0048(2) -0.0005(2) 0.0281(3)
P1 0.0387(10) 0.0387(10) 0.0168(13) 0.000 0.000 0.0194(5)
O1 0.047(3) 0.047(3) 0.012(3) 0.000 0.000 0.0236(15)
N1 0.047(4) 0.042(3) 0.022(3) 0.000(2) -0.003(2) 0.019(3)
C11 0.044(4) 0.044(4) 0.024(3) -0.004(3) -0.004(3) 0.018(4)
C12 0.056(5) 0.043(4) 0.040(4) -0.004(3) -0.006(3) 0.026(4)
C13 0.060(6) 0.055(5) 0.062(6) -0.016(4) -0.002(4) 0.030(5)
C14 0.055(5) 0.064(6) 0.046(5) -0.024(4) -0.010(4) 0.023(4)
C15 0.050(5) 0.064(6) 0.047(5) -0.010(4) -0.007(4) 0.024(4)
C16 0.043(4) 0.048(4) 0.034(4) -0.004(3) -0.006(3) 0.018(4)
C31 0.066(7) 0.154(12) 0.029(4) -0.003(6) -0.004(4) 0.068(8)
C32 0.096(10) 0.110(11) 0.149(15) 0.068(11) 0.027(9) 0.057(9)
O2 0.073(4) 0.040(3) 0.038(3) 0.015(2) 0.014(3) 0.014(3)
O3 0.080(5) 0.095(6) 0.091(6) -0.021(4) -0.004(4) 0.060(5)

loop_
_atom_type_symbol
_atom_type_description
_atom_type_scat_dispersion_real
_atom_type_scat_dispersion_imag
_atom_type_scat_source
C C 0.0033 0.0016 'International Tables Vol C Tables 4.2.6.8 and 6.1.1.4'
H H 0.0000 0.0000 'International Tables Vol C Tables 4.2.6.8 and 6.1.1.4'
N N 0.0061 0.0033 'International Tables Vol C Tables 4.2.6.8 and 6.1.1.4'
O O 0.0106 0.0060 'International Tables Vol C Tables 4.2.6.8 and 6.1.1.4'
P P 0.1023 0.0942 'International Tables Vol C Tables 4.2.6.8 and 6.1.1.4'
Pd Pd -0.9988 1.0072 'International Tables Vol C Tables 4.2.6.8 and 6.1.1.4'

loop_
_geom_angle_atom_site_label_1
_geom_angle_atom_site_label_2
_geom_angle_atom_site_label_3
_geom_angle
_geom_angle_site_symmetry_1
_geom_angle_site_symmetry_3
N1 Pd1 N2 101.8(5) 2_655 .
N1 Pd1 N1 76.8(3) 2_655 .
N2 Pd1 N1 177.2(4) . .
N1 Pd1 O2 169.5(3) 2_655 .
N2 Pd1 O2 88.2(5) . .
N1 Pd1 O2 93.1(3) . .
N1 Pd1 N2' 89.1(5) 2_655 .
N2 Pd1 N2' 16.4(4) . .
N1 Pd1 N2' 163.7(5) . .
O2 Pd1 N2' 101.4(5) . .
N1 Pd1 P1 38.38(17) 2_655 .
N2 Pd1 P1 140.0(4) . .
N1 Pd1 P1 38.42(17) . .
O2 Pd1 P1 131.3(2) . .
N2' Pd1 P1 127.2(4) . .
N1 Pd1 Pd1 38.92(17) 2_655 2_655
N2 Pd1 Pd1 99.7(5) . 2_655
N1 Pd1 Pd1 80.61(17) . 2_655
O2 Pd1 Pd1 143.1(2) . 2_655
N2' Pd1 Pd1 83.4(5) . 2_655
P1 Pd1 Pd1 54.14(3) . 2_655
N1 Pd1 Pd1 80.95(17) 2_655 3_665
N2 Pd1 Pd1 144.0(4) . 3_665
N1 Pd1 Pd1 38.36(17) . 3_665
O2 Pd1 Pd1 93.0(2) . 3_665
N2' Pd1 Pd1 132.2(4) . 3_665
P1 Pd1 Pd1 54.14(3) . 3_665
Pd1 Pd1 Pd1 60.0 2_655 3_665
O1 P1 N1 120.2(2) . .
O1 P1 N1 120.2(2) . 3_665
N1 P1 N1 96.9(3) . 3_665
O1 P1 N1 120.2(2) . 2_655
N1 P1 N1 96.9(3) . 2_655
N1 P1 N1 96.9(3) 3_665 2_655
O1 P1 Pd1 137.44(4) . .
N1 P1 Pd1 48.9(2) . .
N1 P1 Pd1 102.4(2) 3_665 .
N1 P1 Pd1 48.1(2) 2_655 .
O1 P1 Pd1 137.44(4) . 2_655
N1 P1 Pd1 102.4(2) . 2_655
N1 P1 Pd1 48.1(2) 3_665 2_655
N1 P1 Pd1 48.9(2) 2_655 2_655
Pd1 P1 Pd1 71.72(6) . 2_655
O1 P1 Pd1 137.44(4) . 3_665
N1 P1 Pd1 48.1(2) . 3_665
N1 P1 Pd1 48.9(2) 3_665 3_665
N1 P1 Pd1 102.4(2) 2_655 3_665
Pd1 P1 Pd1 71.72(6) . 3_665
Pd1 P1 Pd1 71.72(6) 2_655 3_665
C11 N1 P1 122.9(5) . .
C11 N1 Pd1 120.2(5) . 3_665
P1 N1 Pd1 93.6(3) . 3_665
C11 N1 Pd1 118.9(4) . .
P1 N1 Pd1 92.7(3) . .
Pd1 N1 Pd1 102.7(3) 3_665 .
N1 C11 C12 113.2(6) . .
N1 C11 C16 111.6(6) . .
C12 C11 C16 111.0(6) . .
N1 C11 H11 105(5) . .
C12 C11 H11 103(5) . .
C16 C11 H11 113(5) . .
C11 C12 C13 111.2(7) . .
C11 C12 H12A 109.4 . .
C13 C12 H12A 109.4 . .
C11 C12 H12B 109.4 . .
C13 C12 H12B 109.4 . .
H12A C12 H12B 108.0 . .
C14 C13 C12 110.7(7) . .
C14 C13 H13A 109.5 . .
C12 C13 H13A 109.5 . .
C14 C13 H13B 109.5 . .
C12 C13 H13B 109.5 . .
H13A C13 H13B 108.1 . .
C13 C14 C15 111.8(7) . .
C13 C14 H14A 109.3 . .
C15 C14 H14A 109.3 . .
C13 C14 H14B 109.3 . .
C15 C14 H14B 109.3 . .
H14A C14 H14B 107.9 . .
C14 C15 C16 110.8(7) . .
C14 C15 H15A 109.5 . .
C16 C15 H15A 109.5 . .
C14 C15 H15B 109.5 . .
C16 C15 H15B 109.5 . .
H15A C15 H15B 108.1 . .
C11 C16 C15 112.0(7) . .
C11 C16 H16A 109.2 . .
C15 C16 H16A 109.2 . .
C11 C16 H16B 109.2 . .
C15 C16 H16B 109.2 . .
H16A C16 H16B 107.9 . .
C21 N2 Pd1 128.6(11) . .
C21 N2 H2A 105.6 . .
Pd1 N2 H2A 105.2 . .
C21 N2 H2B 104.4 . .
Pd1 N2 H2B 105.3 . .
H2A N2 H2B 106.0 . .
C22 C21 C26 122.0(13) . .
C22 C21 N2 118.9(12) . .
C26 C21 N2 118.5(12) . .
C22 C21 H21 83(8) . .
C26 C21 H21 99(8) . .
N2 C21 H21 96(9) . .
C21 C22 C23 116.0(13) . .
C21 C22 H22A 108.8 . .
C23 C22 H22A 108.2 . .
C21 C22 H22B 107.7 . .
C23 C22 H22B 108.4 . .
H22A C22 H22B 107.4 . .
C24 C23 C22 116.0(12) . .
C24 C23 H23A 108.3 . .
C22 C23 H23A 108.2 . .
C24 C23 H23B 108.2 . .
C22 C23 H23B 108.4 . .
H23A C23 H23B 107.4 . .
C25 C24 C23 114.1(13) . .
C25 C24 H24A 108.7 . .
C23 C24 H24A 108.7 . .
C25 C24 H24B 108.7 . .
C23 C24 H24B 108.8 . .
H24A C24 H24B 107.6 . .
C24 C25 C26 116.5(14) . .
C24 C25 H25A 108.2 . .
C26 C25 H25A 108.2 . .
C24 C25 H25B 108.2 . .
C26 C25 H25B 108.1 . .
H25A C25 H25B 107.3 . .
C21 C26 C25 117.9(13) . .
C21 C26 H26A 107.1 . .
C25 C26 H26A 107.8 . .
C21 C26 H26B 108.5 . .
C25 C26 H26B 107.8 . .
H26A C26 H26B 107.2 . .
C21' N2' Pd1 123.3(10) . .
C21' N2' H2'1 106.7 . .
Pd1 N2' H2'1 106.5 . .
C21' N2' H2'2 106.3 . .
Pd1 N2' H2'2 106.5 . .
H2'1 N2' H2'2 106.5 . .
N2' C21' C22' 128.8(13) . .
N2' C21' C26' 118.1(12) . .
C22' C21' C26' 113.0(12) . .
N2' C21' H21' 59(10) . .
C22' C21' H21' 99(10) . .
C26' C21' H21' 115(10) . .
C21' C22' C23' 120.6(14) . .
C21' C22' H22C 107.3 . .
C23' C22' H22C 107.1 . .
C21' C22' H22D 107.1 . .
C23' C22' H22D 107.2 . .
H22C C22' H22D 106.8 . .
C24' C23' C22' 112.2(16) . .
C24' C23' H23C 109.2 . .
C22' C23' H23C 109.1 . .
C24' C23' H23D 109.2 . .
C22' C23' H23D 109.2 . .
H23C C23' H23D 107.9 . .
C25' C24' C23' 116.6(16) . .
C25' C24' H24C 108.2 . .
C23' C24' H24C 108.2 . .
C25' C24' H24D 108.1 . .
C23' C24' H24D 108.1 . .
H24C C24' H24D 107.3 . .
C24' C25' C26' 117.4(14) . .
C24' C25' H25C 108.0 . .
C26' C25' H25C 108.0 . .
C24' C25' H25D 107.9 . .
C26' C25' H25D 107.9 . .
H25C C25' H25D 107.2 . .
C21' C26' C25' 123.7(13) . .
C21' C26' H26C 106.2 . .
C25' C26' H26C 106.4 . .
C21' C26' H26D 106.6 . .
C25' C26' H26D 106.4 . .
H26C C26' H26D 106.5 . .
O2 C31 O3 129.2(14) . .
O2 C31 C32 114.6(9) . .
O3 C31 C32 116.2(12) . .
C31 C32 H32A 109.5 . .
C31 C32 H32B 109.5 . .
H32A C32 H32B 109.5 . .
C31 C32 H32C 109.4 . .
H32A C32 H32C 109.5 . .
H32B C32 H32C 109.5 . .
C31 O2 Pd1 127.2(9) . .
O3S O2S O4S 75(10) . 3_675
O3S O2S O4S 74(10) . .
O4S O2S O4S 42(10) 3_675 .
O2S O3S O4S 55(10) . 3_675
O2S O3S O4S 57(10) . .
O4S O3S O4S 36(9) 3_675 .
O4S O4S O4S 60.00(14) 3_675 2_765
O4S O4S O2S 129(10) 3_675 2_765
O4S O4S O2S 72(10) 2_765 2_765
O4S O4S O2S 66(10) 3_675 .
O4S O4S O2S 124(10) 2_765 .
O2S O4S O2S 144(10) 2_765 .
O4S O4S O3S 122(10) 3_675 2_765
O4S O4S O3S 73(10) 2_765 2_765
O2S O4S O3S 50(10) 2_765 2_765
O2S O4S O3S 158(10) . 2_765
O4S O4S O3S 71(10) 3_675 .
O4S O4S O3S 121(10) 2_765 .
O2S O4S O3S 157(10) 2_765 .
O2S O4S O3S 49(10) . .
O3S O4S O3S 112(10) 2_765 .

loop_
_geom_bond_atom_site_label_1
_geom_bond_atom_site_label_2
_geom_bond_distance
_geom_bond_site_symmetry_2
Pd1 N1 2.039(6) 2_655
Pd1 N2 2.040(12) .
Pd1 N1 2.064(6) .
Pd1 O2 2.104(6) .
Pd1 N2' 2.139(14) .
Pd1 P1 2.736(2) .
Pd1 Pd1 3.2053(11) 2_655
Pd1 Pd1 3.2054(11) 3_665
P1 O1 1.460(8) .
P1 N1 1.702(6) .
P1 N1 1.702(6) 3_665
P1 N1 1.702(6) 2_655
P1 Pd1 2.736(2) 2_655
P1 Pd1 2.736(2) 3_665
N1 C11 1.486(9) .
N1 Pd1 2.039(6) 3_665
C11 C12 1.496(9) .
C11 C16 1.518(9) .
C11 H11 1.04(9) .
C12 C13 1.540(10) .
C12 H12A 0.9900 .
C12 H12B 0.9900 .
C13 C14 1.496(11) .
C13 H13A 0.9900 .
C13 H13B 0.9900 .
C14 C15 1.509(11) .
C14 H14A 0.9900 .
C14 H14B 0.9900 .
C15 C16 1.525(10) .
C15 H15A 0.9900 .
C15 H15B 0.9900 .
C16 H16A 0.9900 .
C16 H16B 0.9900 .
N2 C21 1.491(16) .
N2 H2A 0.9200 .
N2 H2B 0.9200 .
C21 C22 1.428(14) .
C21 C26 1.461(13) .
C21 H21 1.6(2) .
C22 C23 1.537(14) .
C22 H22A 0.9900 .
C22 H22B 0.9900 .
C23 C24 1.473(13) .
C23 H23A 0.9900 .
C23 H23B 0.9900 .
C24 C25 1.453(15) .
C24 H24A 0.9900 .
C24 H24B 0.9900 .
C25 C26 1.513(15) .
C25 H25A 0.9900 .
C25 H25B 0.9900 .
C26 H26A 0.9900 .
C26 H26B 0.9900 .
N2' C21' 1.327(18) .
N2' H2'1 0.9200 .
N2' H2'2 0.9200 .
C21' C22' 1.443(13) .
C21' C26' 1.471(13) .
C21' H21' 0.64(18) .
C22' C23' 1.534(15) .
C22' H22C 0.9900 .
C22' H22D 0.9900 .
C23' C24' 1.466(15) .
C23' H23C 0.9900 .
C23' H23D 0.9900 .
C24' C25' 1.466(15) .
C24' H24C 0.9900 .
C24' H24D 0.9900 .
C25' C26' 1.515(15) .
C25' H25C 0.9900 .
C25' H25D 0.9900 .
C26' H26C 0.9900 .
C26' H26D 0.9900 .
C31 O2 1.124(11) .
C31 O3 1.199(10) .
C31 C32 1.593(19) .
C32 H32A 0.9800 .
C32 H32B 0.9800 .
C32 H32C 0.9800 .
O2S O3S 1.3(3) .
O2S O4S 1.4(4) 3_675
O2S O4S 1.5(4) .
O3S O4S 1.7(3) 3_675
O3S O4S 1.7(3) .
O4S O4S 1.0(2) 3_675
O4S O4S 1.0(2) 2_765
O4S O2S 1.4(4) 2_765
O4S O3S 1.7(3) 2_765

loop_
_geom_hbond_atom_site_label_D
_geom_hbond_atom_site_label_H
_geom_hbond_atom_site_label_A
_geom_hbond_distance_DH
_geom_hbond_distance_HA
_geom_hbond_distance_DA
_geom_hbond_angle_DHA
_geom_hbond_site_symmetry_A
N2 H2A O3 0.92 2.27 2.823(14) 118.3 7_665
N2 H2B O3 0.92 2.11 2.791(19) 129.8 .
N2' H2'2 O3 0.92 2.12 2.921(15) 144.9 7_665
